data_7058543
loop_
_publ_author_name
'Moreno da Costa, David'
'Borja, Luis'
'Verdugo, Camilo'
'Martinez, Javier'
'Quintero, Celso'
'Jaque, Pablo'
'Trofymchuk, Oleksandra S.'
'Daniliuc, Constantin G.'
'Cabrera, Alan R.'
'Rojas, Rene S.'

_publ_section_title
;
 Unexpected intramolecular N-arylcyano-\b-diketiminate cyclization in new
 aminoquinoline derivative complexes of aluminium for CO2 fixation into
 cyclic carbonates
;
_journal_issue 30
_journal_name_full 'New Journal of Chemistry'
_journal_page_first 12059
_journal_paper_doi 10.1039/C9NJ02499A
_journal_volume 43
_journal_year 2019
_chemical_formula_sum 'C24 H29 N3'
_chemical_formula_weight 359.50
_space_group_crystal_system monoclinic
_space_group_IT_number 14
_space_group_name_Hall '-P 2ybc'
_space_group_name_H-M_alt 'P 1 21/c 1'
_symmetry_space_group_name_Hall '-P 2ybc'
_symmetry_space_group_name_H-M 'P 1 21/c 1'
_atom_sites_solution_hydrogens mixed
_audit_creation_method 'APEX3 v2016.1-0'
_audit_update_record
;
2019-04-30 deposited with the CCDC.    2019-06-27 downloaded from the CCDC.
;
_cell_angle_alpha 90
_cell_angle_beta 92.8130(10)
_cell_angle_gamma 90
_cell_formula_units_Z 4
_cell_length_a 13.0757(4)
_cell_length_b 11.9628(4)
_cell_length_c 13.2380(5)
_cell_measurement_reflns_used 9959
_cell_measurement_temperature 100.(2)
_cell_measurement_theta_max 66.9276
_cell_measurement_theta_min 3.3841
_cell_volume 2068.22(12)
_computing_cell_refinement 'SAINT V8.37A (Bruker AXS Inc., 2015)'
_computing_data_collection
;

APEX3 v2016.1-0 (Bruker AXS Inc., 2016)
;
_computing_data_reduction 'SAINT V8.37A (Bruker AXS Inc., 2015)'
_computing_molecular_graphics 'XP (Sheldrick, 2014)'
_computing_publication_material 'SHELXL-2014/7 (Sheldrick, 2014)'
_computing_structure_refinement 'SHELXL-2014/7 (Sheldrick, 2014)'
_computing_structure_solution 'SHELXL-2014/7 (Sheldrick, 2014)'
_diffrn_ambient_temperature 100.(2)
_diffrn_detector_area_resol_mean 10.4167
_diffrn_measured_fraction_theta_full 0.996
_diffrn_measured_fraction_theta_max 0.996
_diffrn_measurement_device_type 'Bruker D8 Venture PHOTON 100 CMOS'
_diffrn_measurement_method 'omega and phi scans'
_diffrn_radiation_monochromator 'MX mirror'
_diffrn_radiation_type 'Cu K\a'
_diffrn_radiation_wavelength 1.54178
_diffrn_reflns_av_R_equivalents 0.0431
_diffrn_reflns_av_unetI/netI 0.0185
_diffrn_reflns_limit_h_max 15
_diffrn_reflns_limit_h_min -15
_diffrn_reflns_limit_k_max 14
_diffrn_reflns_limit_k_min -14
_diffrn_reflns_limit_l_max 15
_diffrn_reflns_limit_l_min -15
_diffrn_reflns_number 41845
_diffrn_reflns_theta_full 66.92
_diffrn_reflns_theta_max 66.92
_diffrn_reflns_theta_min 3.38
_diffrn_source 'Cu ImS'
_diffrn_source_type 'micro focus tube'
_exptl_absorpt_coefficient_mu 0.521
_exptl_absorpt_correction_T_max 0.96
_exptl_absorpt_correction_T_min 0.90
_exptl_absorpt_correction_type multi-scan
_exptl_absorpt_process_details
;
Bruker AXS (2014). SADABS, Version 2014/5, Bruker AXS Inc., Madison, Wisconsin,
USA.
;
_exptl_crystal_colour colourless
_exptl_crystal_density_diffrn 1.155
_exptl_crystal_density_method 'not measured'
_exptl_crystal_description prism
_exptl_crystal_F_000 776
_exptl_crystal_size_max 0.249
_exptl_crystal_size_mid 0.138
_exptl_crystal_size_min 0.084
_refine_diff_density_max 0.152
_refine_diff_density_min -0.204
_refine_ls_extinction_method none
_refine_ls_goodness_of_fit_ref 1.072
_refine_ls_hydrogen_treatment mixed
_refine_ls_matrix_type full
_refine_ls_number_parameters 279
_refine_ls_number_reflns 3670
_refine_ls_number_restraints 37
_refine_ls_restrained_S_all 1.074
_refine_ls_R_factor_all 0.0418
_refine_ls_R_factor_gt 0.0365
_refine_ls_shift/su_max 0.000
_refine_ls_shift/su_mean 0.000
_refine_ls_structure_factor_coef Fsqd
_refine_ls_weighting_details 'w=1/[\s^2^(Fo^2^)+(0.0443P)^2^+0.6431P] where P=(Fo^2^+2Fc^2^)/3'
_refine_ls_weighting_scheme calc
_refine_ls_wR_factor_gt 0.0879
_refine_ls_wR_factor_ref 0.0913
_reflns_number_gt 3268
_reflns_number_total 3670
_reflns_threshold_expression 'I > 2\s(I)'
_cod_data_source_file c9nj02499a2.cif
_cod_data_source_block dan9426
_cod_depositor_comments 'Adding full bibliography for 7058543--7058545.cif.'
_cod_database_code 7058543

loop_
_space_group_symop_operation_xyz
'x, y, z'
'-x, y+1/2, -z+1/2'
'-x, -y, -z'
'x, -y-1/2, z-1/2'

loop_
_atom_site_type_symbol
_atom_site_label
_atom_site_fract_x
_atom_site_fract_y
_atom_site_fract_z
_atom_site_U_iso_or_equiv
_atom_site_adp_type
_atom_site_calc_flag
_atom_site_refinement_flags_adp
_atom_site_refinement_flags_occupancy
_atom_site_refinement_flags_posn
_atom_site_occupancy
_atom_site_disorder_assembly
_atom_site_disorder_group
N N1 0.32035(7) 0.51375(8) 0.66262(7) 0.0156(2) Uani d . . . 1.0 . .
N N2 0.16496(7) 0.25480(8) 0.88400(7) 0.0153(2) Uani d . . . 1.0 . .
N N3 0.19524(8) 0.35672(9) 0.58449(7) 0.0202(2) Uani d . . . 1.0 . .
H H3A 0.2470(12) 0.4126(14) 0.5766(11) 0.031(4) Uiso d . . . 1.0 . .
H H3B 0.1736(12) 0.3130(14) 0.5311(12) 0.038(4) Uiso d . . . 1.0 . .
C C1 0.27433(8) 0.49990(9) 0.74532(8) 0.0145(2) Uani d . . . 1.0 . .
C C2 0.26296(10) 0.59562(10) 0.81843(8) 0.0205(3) Uani d . . . 1.0 . .
H H2A 0.3293 0.6111 0.8534 0.031 Uiso calc U . R 1.0 . .
H H2B 0.213 0.5755 0.8681 0.031 Uiso calc U . R 1.0 . .
H H2C 0.2393 0.6623 0.7812 0.031 Uiso calc U . R 1.0 . .
C C11 0.36550(9) 0.61860(10) 0.63988(8) 0.0162(2) Uani d . . . 1.0 . .
C C12 0.30527(9) 0.70397(10) 0.59465(8) 0.0176(3) Uani d . . . 1.0 . .
C C13 0.35446(10) 0.80161(10) 0.56630(9) 0.0226(3) Uani d . . . 1.0 . .
H H13 0.3153 0.8606 0.5359 0.027 Uiso calc U . R 1.0 . .
C C14 0.45916(10) 0.81421(11) 0.58149(10) 0.0283(3) Uani d . . . 1.0 . .
H H14 0.4914 0.8808 0.5605 0.034 Uiso calc U . R 1.0 . .
C C15 0.51693(10) 0.72974(12) 0.62730(10) 0.0270(3) Uani d . . . 1.0 . .
H H15 0.5887 0.7396 0.6382 0.032 Uiso calc U . R 1.0 . .
C C16 0.47201(9) 0.63058(10) 0.65780(8) 0.0204(3) Uani d . . . 1.0 . .
C C17 0.19013(9) 0.69126(10) 0.57510(9) 0.0195(3) Uani d . . . 1.0 . .
H H17 0.1665 0.6316 0.6214 0.023 Uiso calc U . R 1.0 . .
C C18 0.16454(10) 0.65246(11) 0.46637(9) 0.0262(3) Uani d . . . 1.0 . .
H H18A 0.1869 0.7093 0.4189 0.039 Uiso calc U . R 1.0 . .
H H18B 0.0905 0.6414 0.4566 0.039 Uiso calc U . R 1.0 . .
H H18C 0.1999 0.5819 0.4541 0.039 Uiso calc U . R 1.0 . .
C C19 0.13168(10) 0.79827(11) 0.59862(11) 0.0282(3) Uani d . . . 1.0 . .
H H19A 0.152 0.8238 0.667 0.042 Uiso calc U . R 1.0 . .
H H19B 0.0579 0.7831 0.5943 0.042 Uiso calc U . R 1.0 . .
H H19C 0.1477 0.8563 0.5496 0.042 Uiso calc U . R 1.0 . .
C C20 0.53506(9) 0.53723(11) 0.70802(9) 0.0257(3) Uani d . . D 1.0 . .
H H20 0.4922 0.5043 0.761 0.031 Uiso calc U P R 0.740(7) A 1
H H20A 0.4905 0.4748 0.7301 0.031 Uiso calc U P R 0.260(7) A 2
C C21 0.5553(2) 0.4420(2) 0.63186(17) 0.0418(8) Uani d U P D 0.740(7) A 1
H H21A 0.5977 0.4704 0.5785 0.063 Uiso calc U P R 0.740(7) A 1
H H21B 0.4899 0.415 0.6017 0.063 Uiso calc U P R 0.740(7) A 1
H H21C 0.591 0.3804 0.6673 0.063 Uiso calc U P R 0.740(7) A 1
C C22 0.6342(2) 0.5730(3) 0.7611(3) 0.0442(8) Uani d U P D 0.740(7) A 1
H H22A 0.6822 0.5975 0.7109 0.066 Uiso calc U P R 0.740(7) A 1
H H22B 0.6639 0.51 0.7996 0.066 Uiso calc U P R 0.740(7) A 1
H H22C 0.6212 0.6349 0.8072 0.066 Uiso calc U P R 0.740(7) A 1
C C21A 0.6122(8) 0.4966(8) 0.6339(5) 0.051(3) Uani d U P D 0.260(7) A 2
H H21D 0.5761 0.4729 0.571 0.076 Uiso calc U P R 0.260(7) A 2
H H21E 0.6507 0.4334 0.6635 0.076 Uiso calc U P R 0.260(7) A 2
H H21F 0.6596 0.5574 0.6196 0.076 Uiso calc U P R 0.260(7) A 2
C C22A 0.5972(7) 0.5920(6) 0.8013(6) 0.0361(19) Uani d U P D 0.260(7) A 2
H H22D 0.6432 0.6497 0.7769 0.054 Uiso calc U P R 0.260(7) A 2
H H22E 0.6375 0.5343 0.8376 0.054 Uiso calc U P R 0.260(7) A 2
H H22F 0.5493 0.6259 0.847 0.054 Uiso calc U P R 0.260(7) A 2
C C31 0.22479(8) 0.39038(9) 0.76355(8) 0.0135(2) Uani d . . . 1.0 . .
C C32 0.18320(8) 0.32653(9) 0.68119(8) 0.0142(2) Uani d . . . 1.0 . .
C C33 0.12379(8) 0.22883(9) 0.70316(8) 0.0140(2) Uani d . . . 1.0 . .
C C34 0.07360(8) 0.16265(10) 0.62705(8) 0.0170(2) Uani d . . . 1.0 . .
H H34 0.0764 0.184 0.5581 0.02 Uiso calc U . R 1.0 . .
C C35 0.02113(9) 0.06816(10) 0.65178(9) 0.0201(3) Uani d . . . 1.0 . .
H H35 -0.0122 0.0245 0.6 0.024 Uiso calc U . R 1.0 . .
C C36 0.01638(9) 0.03545(10) 0.75372(9) 0.0213(3) Uani d . . . 1.0 . .
H H36 -0.019 -0.0309 0.7704 0.026 Uiso calc U . R 1.0 . .
C C37 0.06266(9) 0.09922(10) 0.82866(9) 0.0192(3) Uani d . . . 1.0 . .
H H37 0.058 0.0774 0.8973 0.023 Uiso calc U . R 1.0 . .
C C38 0.11724(8) 0.19698(9) 0.80531(8) 0.0146(2) Uani d . . . 1.0 . .
C C39 0.21619(8) 0.34681(9) 0.86300(8) 0.0137(2) Uani d . . . 1.0 . .
C C40 0.27160(9) 0.39752(10) 0.95519(8) 0.0183(2) Uani d . . . 1.0 . .
H H40A 0.2249 0.4472 0.9896 0.027 Uiso calc U . R 1.0 . .
H H40B 0.3308 0.4404 0.9341 0.027 Uiso calc U . R 1.0 . .
H H40C 0.295 0.3378 1.0014 0.027 Uiso calc U . R 1.0 . .

loop_
_atom_site_aniso_label
_atom_site_aniso_U_11
_atom_site_aniso_U_22
_atom_site_aniso_U_33
_atom_site_aniso_U_12
_atom_site_aniso_U_13
_atom_site_aniso_U_23
N1 0.0159(5) 0.0155(5) 0.0153(5) -0.0008(4) 0.0010(4) 0.0007(4)
N2 0.0175(5) 0.0150(5) 0.0134(5) 0.0010(4) 0.0014(4) 0.0012(4)
N3 0.0328(6) 0.0165(5) 0.0116(5) -0.0068(4) 0.0021(4) -0.0016(4)
C1 0.0149(5) 0.0157(6) 0.0129(5) 0.0014(4) -0.0009(4) 0.0005(4)
C2 0.0304(7) 0.0148(6) 0.0166(6) -0.0029(5) 0.0052(5) -0.0014(4)
C11 0.0201(6) 0.0166(6) 0.0123(5) -0.0040(4) 0.0033(4) -0.0014(4)
C12 0.0208(6) 0.0186(6) 0.0135(5) -0.0028(5) 0.0019(4) -0.0002(4)
C13 0.0267(7) 0.0203(6) 0.0208(6) -0.0046(5) -0.0001(5) 0.0050(5)
C14 0.0296(7) 0.0259(7) 0.0293(7) -0.0128(5) 0.0000(5) 0.0071(5)
C15 0.0205(6) 0.0333(8) 0.0271(7) -0.0099(5) -0.0012(5) 0.0037(5)
C16 0.0206(6) 0.0247(7) 0.0160(5) -0.0043(5) 0.0007(4) 0.0008(5)
C17 0.0193(6) 0.0177(6) 0.0216(6) -0.0023(4) 0.0013(5) 0.0051(5)
C18 0.0262(7) 0.0252(7) 0.0267(7) -0.0045(5) -0.0046(5) 0.0026(5)
C19 0.0246(7) 0.0249(7) 0.0352(7) 0.0015(5) 0.0033(5) 0.0023(6)
C20 0.0197(6) 0.0327(7) 0.0246(6) -0.0007(5) -0.0002(5) 0.0054(5)
C21 0.0400(15) 0.0449(16) 0.0407(12) 0.0209(13) 0.0024(10) -0.0003(10)
C22 0.0297(14) 0.0489(16) 0.0523(19) -0.0100(12) -0.0153(12) 0.0219(14)
C21A 0.052(5) 0.055(5) 0.045(4) 0.032(4) 0.009(3) 0.010(3)
C22A 0.037(4) 0.035(3) 0.035(4) -0.002(3) -0.013(3) 0.011(3)
C31 0.0135(5) 0.0138(5) 0.0133(5) 0.0024(4) 0.0017(4) -0.0002(4)
C32 0.0158(5) 0.0130(5) 0.0141(5) 0.0043(4) 0.0014(4) 0.0004(4)
C33 0.0128(5) 0.0132(6) 0.0159(5) 0.0037(4) 0.0011(4) -0.0005(4)
C34 0.0169(6) 0.0181(6) 0.0160(5) 0.0020(4) 0.0002(4) -0.0017(4)
C35 0.0188(6) 0.0190(6) 0.0225(6) -0.0020(5) -0.0003(5) -0.0053(5)
C36 0.0188(6) 0.0174(6) 0.0279(6) -0.0039(5) 0.0036(5) 0.0010(5)
C37 0.0200(6) 0.0191(6) 0.0187(6) 0.0002(5) 0.0037(5) 0.0034(5)
C38 0.0132(5) 0.0143(6) 0.0164(5) 0.0029(4) 0.0016(4) 0.0000(4)
C39 0.0132(5) 0.0141(5) 0.0140(5) 0.0034(4) 0.0016(4) 0.0000(4)
C40 0.0215(6) 0.0191(6) 0.0141(5) -0.0010(5) -0.0002(4) 0.0002(4)

loop_
_atom_type_symbol
_atom_type_description
_atom_type_scat_dispersion_real
_atom_type_scat_dispersion_imag
_atom_type_scat_source
C C 0.0181 0.0091 'International Tables Vol C Tables 4.2.6.8 and 6.1.1.4'
H H 0.0000 0.0000 'International Tables Vol C Tables 4.2.6.8 and 6.1.1.4'
N N 0.0311 0.0180 'International Tables Vol C Tables 4.2.6.8 and 6.1.1.4'

loop_
_geom_angle_atom_site_label_1
_geom_angle_atom_site_label_2
_geom_angle_atom_site_label_3
_geom_angle
C1 N1 C11 120.63(9)
C39 N2 C38 118.32(9)
C32 N3 H3A 113.9(9)
C32 N3 H3B 122.4(10)
H3A N3 H3B 120.5(13)
N1 C1 C31 118.54(10)
N1 C1 C2 120.84(10)
C31 C1 C2 120.43(9)
C1 C2 H2A 109.5
C1 C2 H2B 109.5
H2A C2 H2B 109.5
C1 C2 H2C 109.5
H2A C2 H2C 109.5
H2B C2 H2C 109.5
C12 C11 C16 121.77(11)
C12 C11 N1 120.03(10)
C16 C11 N1 118.07(10)
C13 C12 C11 117.86(11)
C13 C12 C17 120.22(11)
C11 C12 C17 121.91(10)
C14 C13 C12 121.27(12)
C14 C13 H13 119.4
C12 C13 H13 119.4
C13 C14 C15 119.98(12)
C13 C14 H14 120.0
C15 C14 H14 120.0
C14 C15 C16 121.35(11)
C14 C15 H15 119.3
C16 C15 H15 119.3
C15 C16 C11 117.74(11)
C15 C16 C20 121.66(11)
C11 C16 C20 120.59(11)
C12 C17 C19 112.42(10)
C12 C17 C18 110.98(10)
C19 C17 C18 110.84(10)
C12 C17 H17 107.4
C19 C17 H17 107.4
C18 C17 H17 107.4
C17 C18 H18A 109.5
C17 C18 H18B 109.5
H18A C18 H18B 109.5
C17 C18 H18C 109.5
H18A C18 H18C 109.5
H18B C18 H18C 109.5
C17 C19 H19A 109.5
C17 C19 H19B 109.5
H19A C19 H19B 109.5
C17 C19 H19C 109.5
H19A C19 H19C 109.5
H19B C19 H19C 109.5
C22 C20 C16 115.51(15)
C21A C20 C16 108.4(3)
C22 C20 C21 109.94(18)
C16 C20 C21 111.16(12)
C21A C20 C22A 107.6(5)
C16 C20 C22A 106.4(3)
C22 C20 H20 106.6
C16 C20 H20 106.6
C21 C20 H20 106.6
C21A C20 H20A 111.4
C16 C20 H20A 111.4
C22A C20 H20A 111.4
C20 C21 H21A 109.5
C20 C21 H21B 109.5
H21A C21 H21B 109.5
C20 C21 H21C 109.5
H21A C21 H21C 109.5
H21B C21 H21C 109.5
C20 C22 H22A 109.5
C20 C22 H22B 109.5
H22A C22 H22B 109.5
C20 C22 H22C 109.5
H22A C22 H22C 109.5
H22B C22 H22C 109.5
C20 C21A H21D 109.5
C20 C21A H21E 109.5
H21D C21A H21E 109.5
C20 C21A H21F 109.5
H21D C21A H21F 109.5
H21E C21A H21F 109.5
C20 C22A H22D 109.5
C20 C22A H22E 109.5
H22D C22A H22E 109.5
C20 C22A H22F 109.5
H22D C22A H22F 109.5
H22E C22A H22F 109.5
C32 C31 C39 117.94(10)
C32 C31 C1 120.25(9)
C39 C31 C1 121.81(10)
N3 C32 C31 121.89(10)
N3 C32 C33 119.91(10)
C31 C32 C33 118.17(10)
C38 C33 C34 118.85(10)
C38 C33 C32 118.10(10)
C34 C33 C32 123.04(10)
C35 C34 C33 120.73(10)
C35 C34 H34 119.6
C33 C34 H34 119.6
C34 C35 C36 120.26(11)
C34 C35 H35 119.9
C36 C35 H35 119.9
C37 C36 C35 120.03(11)
C37 C36 H36 120.0
C35 C36 H36 120.0
C36 C37 C38 120.88(11)
C36 C37 H37 119.6
C38 C37 H37 119.6
N2 C38 C33 122.92(10)
N2 C38 C37 117.80(10)
C33 C38 C37 119.23(10)
N2 C39 C31 124.14(10)
N2 C39 C40 112.97(9)
C31 C39 C40 122.76(10)
C39 C40 H40A 109.5
C39 C40 H40B 109.5
H40A C40 H40B 109.5
C39 C40 H40C 109.5
H40A C40 H40C 109.5
H40B C40 H40C 109.5

loop_
_geom_bond_atom_site_label_1
_geom_bond_atom_site_label_2
_geom_bond_distance
N1 C1 1.2856(14)
N1 C11 1.4247(14)
N2 C39 1.3250(15)
N2 C38 1.3746(15)
N3 C32 1.3467(14)
N3 H3A 0.960(16)
N3 H3B 0.913(17)
C1 C31 1.4865(15)
C1 C2 1.5113(15)
C2 H2A 0.98
C2 H2B 0.98
C2 H2C 0.98
C11 C12 1.4055(17)
C11 C16 1.4085(16)
C12 C13 1.3937(16)
C12 C17 1.5226(16)
C13 C14 1.3822(18)
C13 H13 0.95
C14 C15 1.3835(19)
C14 H14 0.95
C15 C16 1.3923(18)
C15 H15 0.95
C16 C20 1.5215(17)
C17 C19 1.5307(17)
C17 C18 1.5337(17)
C17 H17 1.0
C18 H18A 0.98
C18 H18B 0.98
C18 H18C 0.98
C19 H19A 0.98
C19 H19B 0.98
C19 H19C 0.98
C20 C22 1.506(3)
C20 C21A 1.521(6)
C20 C21 1.553(3)
C20 C22A 1.586(7)
C20 H20 1.0
C20 H20A 1.0
C21 H21A 0.98
C21 H21B 0.98
C21 H21C 0.98
C22 H22A 0.98
C22 H22B 0.98
C22 H22C 0.98
C21A H21D 0.98
C21A H21E 0.98
C21A H21F 0.98
C22A H22D 0.98
C22A H22E 0.98
C22A H22F 0.98
C31 C32 1.4177(15)
C31 C39 1.4255(15)
C32 C33 1.4410(16)
C33 C38 1.4116(15)
C33 C34 1.4169(16)
C34 C35 1.3703(17)
C34 H34 0.95
C35 C36 1.4093(17)
C35 H35 0.95
C36 C37 1.3687(17)
C36 H36 0.95
C37 C38 1.4121(16)
C37 H37 0.95
C39 C40 1.5152(15)
C40 H40A 0.98
C40 H40B 0.98
C40 H40C 0.98

loop_
_geom_hbond_atom_site_label_D
_geom_hbond_atom_site_label_H
_geom_hbond_atom_site_label_A
_geom_hbond_site_symmetry_A
_geom_hbond_distance_DH
_geom_hbond_distance_HA
_geom_hbond_distance_DA
_geom_hbond_angle_DHA
N3 H3A N1 . 0.960(16) 1.891(16) 2.6663(14) 136.0(12)
N3 H3B N2 4_565 0.913(17) 2.107(17) 2.9795(13) 159.5(14)

loop_
_geom_torsion_atom_site_label_1
_geom_torsion_atom_site_label_2
_geom_torsion_atom_site_label_3
_geom_torsion_atom_site_label_4
_geom_torsion
C11 N1 C1 C31 177.52(9)
C11 N1 C1 C2 2.61(16)
C1 N1 C11 C12 -84.25(13)
C1 N1 C11 C16 99.87(13)
C16 C11 C12 C13 0.88(16)
N1 C11 C12 C13 -174.84(10)
C16 C11 C12 C17 179.96(10)
N1 C11 C12 C17 4.24(16)
C11 C12 C13 C14 0.36(18)
C17 C12 C13 C14 -178.74(11)
C12 C13 C14 C15 -1.2(2)
C13 C14 C15 C16 0.8(2)
C14 C15 C16 C11 0.41(19)
C14 C15 C16 C20 179.87(12)
C12 C11 C16 C15 -1.25(17)
N1 C11 C16 C15 174.54(10)
C12 C11 C16 C20 179.28(11)
N1 C11 C16 C20 -4.92(16)
C13 C12 C17 C19 -41.70(15)
C11 C12 C17 C19 139.24(11)
C13 C12 C17 C18 83.09(13)
C11 C12 C17 C18 -95.97(13)
C15 C16 C20 C22 24.5(2)
C11 C16 C20 C22 -156.0(2)
C15 C16 C20 C21A -61.7(5)
C11 C16 C20 C21A 117.7(5)
C15 C16 C20 C21 -101.61(19)
C11 C16 C20 C21 77.83(19)
C15 C16 C20 C22A 53.8(4)
C11 C16 C20 C22A -126.7(4)
N1 C1 C31 C32 -31.33(15)
C2 C1 C31 C32 143.60(11)
N1 C1 C31 C39 149.49(10)
C2 C1 C31 C39 -35.58(15)
C39 C31 C32 N3 -174.45(10)
C1 C31 C32 N3 6.34(16)
C39 C31 C32 C33 7.59(15)
C1 C31 C32 C33 -171.62(9)
N3 C32 C33 C38 176.95(10)
C31 C32 C33 C38 -5.05(15)
N3 C32 C33 C34 -1.85(16)
C31 C32 C33 C34 176.15(10)
C38 C33 C34 C35 -1.19(16)
C32 C33 C34 C35 177.60(10)
C33 C34 C35 C36 0.00(17)
C34 C35 C36 C37 1.22(18)
C35 C36 C37 C38 -1.22(18)
C39 N2 C38 C33 2.56(15)
C39 N2 C38 C37 -179.84(10)
C34 C33 C38 N2 178.75(10)
C32 C33 C38 N2 -0.10(16)
C34 C33 C38 C37 1.18(16)
C32 C33 C38 C37 -177.67(10)
C36 C37 C38 N2 -177.68(10)
C36 C37 C38 C33 0.01(17)
C38 N2 C39 C31 0.29(16)
C38 N2 C39 C40 -175.68(9)
C32 C31 C39 N2 -5.45(16)
C1 C31 C39 N2 173.75(10)
C32 C31 C39 C40 170.12(10)
C1 C31 C39 C40 -10.68(16)
